data_7027054
loop_
_publ_author_name
'McInnes, Jacqueline M.'
'Blake, Alexander J.'
'Mountford, Philip'

_publ_contact_author
;

 Dr P Mountford

 Department of Chemistry

 University of Nottingham

 Nottingham

 NG7 2RD

;
_publ_section_title
;
 Reactions of titanium imido complexes with \a-diimines: complexation
 versus Ti&#xE006;N/C&#xE006;N bond metathesis
;
_journal_issue 21
_journal_name_full 'Journal of the Chemical Society, Dalton Transactions'
_journal_page_first 3623
_journal_paper_doi 10.1039/a806393a
_journal_year 1998
_chemical_compound_source
;

 [Ti(N-2,6-C6H3Pri2)Cl2(py)3] + 1,2-N2(Ph)2C2Me2

;
_chemical_formula_moiety ' C34 H40 Cl4 N4 Ti1'
_chemical_formula_sum 'C34 H40 Cl4 N4 Ti'
_chemical_formula_weight 694.43
_chemical_name_systematic
;

 [Ti(N-2,6-C6H3Pri2)Cl2(py){1,2-N2(Ph)2C2Me2}]

;
_space_group_IT_number 2
_symmetry_cell_setting triclinic
_symmetry_space_group_name_Hall '-P 1'
_symmetry_space_group_name_H-M 'P -1'
_atom_sites_solution_hydrogens geom
_atom_sites_solution_primary 'direct methods: SIR92'
_audit_creation_date 98-08-08
_audit_creation_method CRYSTALS
_cell_angle_alpha 82.49(3)
_cell_angle_beta 85.22(3)
_cell_angle_gamma 85.28(3)
_cell_formula_units_Z 2
_cell_length_a 11.093(3)
_cell_length_b 12.533(5)
_cell_length_c 12.687(5)
_cell_measurement_reflns_used 34
_cell_measurement_temperature 150.0(2)
_cell_measurement_theta_max 17.6
_cell_measurement_theta_min 12.5
_cell_volume 1738.1(11)
_computing_cell_refinement 'STADI4 (Stoe & Cie 1995a)'
_computing_data_collection 'STADI4 (Stoe & Cie 1995a)'
_computing_data_reduction
;

X-RED (Stoe & Cie, 1995b)

CRYSTALS (Watkin et al, 1996)

;
_computing_molecular_graphics 'CAMERON (Watkin, Prout and Pearce, 1996)'
_computing_publication_material
;

CRYSTALS Issue 10 (Watkin et al, 1996)

;
_computing_structure_refinement
;

CRYSTALS Issue 10 (Watkin et al, 1996)

;
_computing_structure_solution 'SIR92 (Altomare, et al, 1994)'
_diffrn_ambient_temperature 150.0(2)
_diffrn_measurement_device 'STOE STADI4 4-circle-diffractometer'
_diffrn_measurement_method
; Scan width (omega) = 0.92 - 1.69, scan ratio 2theta:omega = 1.00

  I(Net) and sigma(I) from profile fitting (Clegg, 1981)

;
_diffrn_radiation_collimation '0.5 mm'
_diffrn_radiation_detector 'NaI(Tl) scintillation counter'
_diffrn_radiation_monochromator 'planar graphite'
_diffrn_radiation_polarisn_norm 90
_diffrn_radiation_source 'fine-focus sealed tube'
_diffrn_radiation_type Mo-K\a
_diffrn_radiation_wavelength 0.71073
_diffrn_reflns_av_R_equivalents 0.040
_diffrn_reflns_av_sigmaI/netI 0.0605
_diffrn_reflns_limit_h_max 13
_diffrn_reflns_limit_h_min -13
_diffrn_reflns_limit_k_max 14
_diffrn_reflns_limit_k_min -14
_diffrn_reflns_limit_l_max 15
_diffrn_reflns_limit_l_min 0
_diffrn_reflns_number 6159
_diffrn_reflns_theta_max 25.04
_diffrn_reflns_theta_min 2.55
_diffrn_standards_decay_% 'variation +/-15'
_diffrn_standards_interval_time 60
_diffrn_standards_number 3
_exptl_absorpt_coefficient_mu 0.58
_exptl_absorpt_correction_T_max 0.8683
_exptl_absorpt_correction_T_min 0.8004
_exptl_absorpt_correction_type 'Numerical: face indexing'
_exptl_crystal_colour orange/brown
_exptl_crystal_density_diffrn 1.33
_exptl_crystal_density_meas ?
_exptl_crystal_description block
_exptl_crystal_F_000 724
_exptl_crystal_size_max 0.27
_exptl_crystal_size_mid 0.23
_exptl_crystal_size_min 0.16
_refine_diff_density_max 0.63
_refine_diff_density_min -0.56
_refine_ls_abs_structure_Flack 'not measured'
_refine_ls_extinction_coef 'not measured'
_refine_ls_extinction_method 'not required'
_refine_ls_goodness_of_fit_obs 0.8766
_refine_ls_hydrogen_treatment 'riding model'
_refine_ls_matrix_type full
_refine_ls_number_parameters 388
_refine_ls_number_reflns 4220
_refine_ls_number_restraints 0
_refine_ls_R_factor_obs 0.0802
_refine_ls_shift/esd_max 0.018
_refine_ls_structure_factor_coef F
_refine_ls_weighting_scheme 'Chebychev polynomial'
_refine_ls_wR_factor_obs 0.0886
_reflns_d_resolution_high 0.840
_reflns_d_resolution_low 7.984
_reflns_limit_h_max 13
_reflns_limit_h_min -13
_reflns_limit_k_max 14
_reflns_limit_k_min -14
_reflns_limit_l_max 15
_reflns_limit_l_min 0
_reflns_number_observed 4220
_reflns_number_total 5722
_reflns_observed_criterion >2.00\s(I)
_cod_data_source_file 806393asup1.cif
_cod_data_source_block Dalton_8/06393A
_cod_depositor_comments
;
The following automatic conversions were performed:

'_symmetry_cell_setting' value 'Triclinic' changed to 'triclinic'
according to /home/saulius/struct/CIF-dictionaries/cif_core.dic
dictionary named 'cif_core.dic' version 2.4.2 from 2011-04-26.

Automatic conversion script
Id: cif_fix_values 1891 2012-01-12 08:04:46Z andrius 

The following automatic conversions were performed:

'_exptl_crystal_density_meas' value 'not measured' was changed to '?'
- the value is perceived as not measured.

Automatic conversion script
Id: cif_fix_values 3008 2015-01-20 13:52:24Z robertas 

The following automatic conversions were performed:

'_atom_sites_solution_hydrogens' value 'geometric' was changed to
'geom'.

Automatic conversion script
Id: cif_fix_values 6452 2018-10-05 10:23:21Z andrius 
;
_cod_original_cell_volume 1738.1(8)
_cod_original_formula_sum ' C34 H40 Cl4 N4 Ti1'
_cod_database_code 7027054

loop_
_symmetry_equiv_pos_as_xyz
x,y,z
-x,-y,-z

loop_
_atom_site_aniso_label
_atom_site_aniso_U_11
_atom_site_aniso_U_22
_atom_site_aniso_U_33
_atom_site_aniso_U_23
_atom_site_aniso_U_13
_atom_site_aniso_U_12
Ti1 0.0226(5) 0.0224(5) 0.0240(5) 0.0010(4) -0.0039(4) -0.0008(4)
N1 0.023(2) 0.030(2) 0.022(2) 0.000(2) -0.003(2) -0.001(2)
N2 0.023(2) 0.029(2) 0.022(2) -0.005(2) -0.005(2) -0.003(2)
N3 0.018(2) 0.026(2) 0.026(2) -0.001(2) -0.001(2) -0.002(2)
N4 0.038(3) 0.028(3) 0.022(2) -0.000(2) -0.002(2) -0.004(2)
Cl1 0.0226(6) 0.0437(8) 0.0312(8) -0.0017(7) -0.0026(5) -0.0010(5)
Cl2 0.0234(6) 0.0324(7) 0.0337(8) 0.0015(6) -0.0049(5) 0.0012(5)
C1 0.029(3) 0.020(3) 0.026(3) -0.002(2) -0.005(2) -0.000(2)
C2 0.028(3) 0.026(3) 0.029(3) 0.003(3) -0.004(2) 0.004(2)
C3 0.031(3) 0.034(3) 0.028(3) 0.006(3) -0.009(2) 0.005(2)
C4 0.034(3) 0.036(3) 0.027(3) 0.003(3) -0.006(2) -0.002(2)
C5 0.038(3) 0.037(3) 0.020(3) -0.003(3) -0.003(2) -0.007(2)
C6 0.034(3) 0.025(3) 0.030(3) -0.001(3) 0.001(2) -0.003(2)
C7 0.026(3) 0.041(3) 0.032(3) 0.005(3) -0.009(2) -0.000(2)
C8 0.041(4) 0.069(5) 0.047(4) 0.004(4) -0.012(3) -0.027(3)
C9 0.038(4) 0.056(4) 0.047(4) 0.009(4) 0.008(3) 0.005(3)
C10 0.023(3) 0.034(3) 0.031(3) -0.004(3) -0.001(2) -0.004(2)
C11 0.040(4) 0.083(6) 0.040(4) 0.003(4) -0.003(3) 0.009(4)
C12 0.054(4) 0.043(4) 0.056(5) 0.010(4) -0.025(3) -0.009(3)
C13 0.020(3) 0.025(3) 0.030(3) -0.001(3) -0.002(2) -0.004(2)
C14 0.022(3) 0.028(3) 0.021(3) 0.001(2) -0.003(2) -0.003(2)
C15 0.032(3) 0.025(3) 0.037(3) -0.001(3) 0.002(2) 0.001(2)
C16 0.029(3) 0.029(3) 0.032(3) 0.007(3) -0.002(2) -0.003(2)
C17 0.036(3) 0.028(3) 0.025(3) -0.003(3) -0.007(2) 0.003(2)
C18 0.045(3) 0.034(3) 0.025(3) -0.002(3) -0.001(3) -0.002(3)
C19 0.053(4) 0.050(4) 0.029(4) 0.001(3) -0.004(3) 0.004(3)
C20 0.074(5) 0.050(4) 0.033(4) -0.012(3) -0.019(3) 0.003(4)
C21 0.052(4) 0.063(5) 0.036(4) -0.007(4) -0.017(3) -0.016(3)
C22 0.037(3) 0.043(4) 0.040(4) -0.009(3) -0.008(3) -0.007(3)
C23 0.025(3) 0.029(3) 0.020(3) 0.001(2) -0.002(2) -0.001(2)
C24 0.037(3) 0.043(4) 0.029(3) -0.005(3) -0.004(2) 0.001(3)
C25 0.045(4) 0.049(4) 0.032(4) -0.007(3) -0.005(3) 0.007(3)
C26 0.063(4) 0.046(4) 0.032(4) -0.011(3) -0.014(3) 0.011(3)
C27 0.041(3) 0.045(4) 0.034(4) -0.005(3) -0.017(3) 0.007(3)
C28 0.039(3) 0.038(3) 0.028(3) 0.005(3) -0.001(3) 0.006(3)
C29 0.062(4) 0.027(3) 0.041(4) -0.016(3) -0.018(3) 0.007(3)
C30 0.072(5) 0.040(4) 0.057(5) -0.010(4) -0.023(4) 0.019(4)
C31 0.077(5) 0.038(4) 0.061(5) -0.013(4) -0.012(4) -0.006(4)
C32 0.068(5) 0.039(4) 0.054(5) -0.010(4) -0.027(4) -0.009(3)
C33 0.048(4) 0.031(3) 0.030(3) -0.006(3) -0.010(3) -0.007(3)
C101 0.081(7) 0.098(8) 0.108(9) -0.053(7) 0.035(6) -0.023(6)
Cl101 0.066(1) 0.068(1) 0.059(1) -0.021(1) -0.0035(9) -0.002(1)
Cl102 0.062(1) 0.059(1) 0.087(2) -0.006(1) -0.006(1) 0.0143(9)

loop_
_atom_site_label
_atom_site_fract_x
_atom_site_fract_y
_atom_site_fract_z
_atom_site_U_iso_or_equiv
_atom_site_occupancy
_atom_site_thermal_displace_type
Ti1 0.24637(8) 0.30815(8) 0.09288(8) 0.0233 1.0000 Uani
N1 0.2449(4) 0.2460(4) 0.2229(4) 0.0252 1.0000 Uani
N2 0.2658(4) 0.4742(4) 0.1240(4) 0.0241 1.0000 Uani
N3 0.2482(4) 0.4214(4) -0.0668(4) 0.0233 1.0000 Uani
N4 0.2293(4) 0.1609(4) 0.0165(4) 0.0296 1.0000 Uani
Cl1 0.4596(1) 0.2939(1) 0.0417(1) 0.0328 1.0000 Uani
Cl2 0.0344(1) 0.3547(1) 0.0786(1) 0.0303 1.0000 Uani
C1 0.2431(5) 0.1946(4) 0.3265(5) 0.0249 1.0000 Uani
C2 0.3521(5) 0.1672(4) 0.3773(5) 0.0284 1.0000 Uani
C3 0.3488(5) 0.1026(5) 0.4765(5) 0.0318 1.0000 Uani
C4 0.2412(5) 0.0679(5) 0.5255(5) 0.0326 1.0000 Uani
C5 0.1310(5) 0.1015(5) 0.4789(5) 0.0313 1.0000 Uani
C6 0.1314(5) 0.1659(5) 0.3814(5) 0.0300 1.0000 Uani
C7 0.4699(5) 0.2096(5) 0.3291(5) 0.0337 1.0000 Uani
C8 0.5360(6) 0.2590(7) 0.4097(6) 0.0517 1.0000 Uani
C9 0.5530(6) 0.1227(6) 0.2820(6) 0.0494 1.0000 Uani
C10 0.0134(5) 0.2040(5) 0.3323(5) 0.0293 1.0000 Uani
C11 -0.0887(6) 0.2344(7) 0.4128(6) 0.0561 1.0000 Uani
C12 -0.0268(7) 0.1215(6) 0.2667(6) 0.0507 1.0000 Uani
C13 0.2580(4) 0.5535(4) 0.0484(5) 0.0252 1.0000 Uani
C14 0.2575(4) 0.5208(4) -0.0619(4) 0.0239 1.0000 Uani
C15 0.2425(5) 0.6699(4) 0.0623(5) 0.0319 1.0000 Uani
C16 0.2727(5) 0.6060(5) -0.1572(5) 0.0309 1.0000 Uani
C17 0.2792(5) 0.4973(5) 0.2319(5) 0.0295 1.0000 Uani
C18 0.1888(6) 0.4740(5) 0.3104(5) 0.0350 1.0000 Uani
C19 0.2032(6) 0.4935(6) 0.4132(6) 0.0448 1.0000 Uani
C20 0.3088(7) 0.5343(6) 0.4369(6) 0.0511 1.0000 Uani
C21 0.3985(7) 0.5548(6) 0.3588(6) 0.0489 1.0000 Uani
C22 0.3853(6) 0.5369(5) 0.2549(6) 0.0390 1.0000 Uani
C23 0.2328(5) 0.3845(4) -0.1669(4) 0.0252 1.0000 Uani
C24 0.3226(6) 0.3167(5) -0.2121(5) 0.0361 1.0000 Uani
C25 0.3034(6) 0.2777(6) -0.3053(5) 0.0426 1.0000 Uani
C26 0.1954(7) 0.3014(6) -0.3526(6) 0.0468 1.0000 Uani
C27 0.1051(6) 0.3655(6) -0.3052(5) 0.0400 1.0000 Uani
C28 0.1229(6) 0.4080(5) -0.2124(5) 0.0367 1.0000 Uani
C29 0.3109(6) 0.0755(5) 0.0360(6) 0.0418 1.0000 Uani
C30 0.3072(8) -0.0190(6) -0.0069(7) 0.0564 1.0000 Uani
C31 0.2165(8) -0.0312(6) -0.0713(7) 0.0574 1.0000 Uani
C32 0.1312(7) 0.0548(6) -0.0919(7) 0.0514 1.0000 Uani
C33 0.1426(6) 0.1473(5) -0.0471(5) 0.0356 1.0000 Uani
H31 0.4228(5) 0.0824(5) 0.5105(5) 0.0430 1.0000 Uiso
H41 0.2410(5) 0.0207(5) 0.5916(5) 0.0437 1.0000 Uiso
H51 0.0555(5) 0.0799(5) 0.5147(5) 0.0409 1.0000 Uiso
H71 0.4478(5) 0.2641(5) 0.2721(5) 0.0447 1.0000 Uiso
H81 0.6106(6) 0.2849(7) 0.3761(6) 0.0692 1.0000 Uiso
H82 0.5531(6) 0.2055(7) 0.4689(6) 0.0692 1.0000 Uiso
H83 0.4856(6) 0.3180(7) 0.4345(6) 0.0692 1.0000 Uiso
H91 0.6269(6) 0.1528(6) 0.2520(6) 0.0628 1.0000 Uiso
H92 0.5709(6) 0.0649(6) 0.3372(6) 0.0628 1.0000 Uiso
H93 0.5139(6) 0.0955(6) 0.2274(6) 0.0628 1.0000 Uiso
H101 0.0312(5) 0.2692(5) 0.2869(5) 0.0409 1.0000 Uiso
H111 -0.1604(6) 0.2577(7) 0.3763(6) 0.0689 1.0000 Uiso
H112 -0.0661(6) 0.2918(7) 0.4487(6) 0.0689 1.0000 Uiso
H113 -0.1043(6) 0.1727(7) 0.4640(6) 0.0689 1.0000 Uiso
H121 -0.1018(7) 0.1481(6) 0.2367(6) 0.0689 1.0000 Uiso
H122 -0.0381(7) 0.0548(6) 0.3116(6) 0.0689 1.0000 Uiso
H123 0.0341(7) 0.1098(6) 0.2103(6) 0.0689 1.0000 Uiso
H151 0.2394(5) 0.7122(4) -0.0063(5) 0.0429 1.0000 Uiso
H152 0.3095(5) 0.6888(4) 0.0975(5) 0.0429 1.0000 Uiso
H153 0.1683(5) 0.6837(4) 0.1045(5) 0.0429 1.0000 Uiso
H161 0.2776(5) 0.6749(5) -0.1332(5) 0.0415 1.0000 Uiso
H162 0.3456(5) 0.5881(5) -0.1995(5) 0.0415 1.0000 Uiso
H163 0.2043(5) 0.6090(5) -0.1995(5) 0.0415 1.0000 Uiso
H181 0.1165(6) 0.4442(5) 0.2941(5) 0.0475 1.0000 Uiso
H191 0.1401(6) 0.4785(6) 0.4684(6) 0.0580 1.0000 Uiso
H201 0.3183(7) 0.5481(6) 0.5083(6) 0.0680 1.0000 Uiso
H211 0.4718(7) 0.5822(6) 0.3759(6) 0.0670 1.0000 Uiso
H221 0.4487(6) 0.5514(5) 0.1999(6) 0.0547 1.0000 Uiso
H241 0.3972(6) 0.2974(5) -0.1788(5) 0.0490 1.0000 Uiso
H251 0.3661(6) 0.2327(6) -0.3379(5) 0.0571 1.0000 Uiso
H261 0.1834(7) 0.2739(6) -0.4179(6) 0.0620 1.0000 Uiso
H271 0.0289(6) 0.3807(6) -0.3369(5) 0.0547 1.0000 Uiso
H281 0.0599(6) 0.4530(5) -0.1801(5) 0.0476 1.0000 Uiso
H291 0.3735(6) 0.0813(5) 0.0824(6) 0.0555 1.0000 Uiso
H301 0.3685(8) -0.0765(6) 0.0074(7) 0.0741 1.0000 Uiso
H311 0.2121(8) -0.0974(6) -0.1007(7) 0.0779 1.0000 Uiso
H321 0.0662(7) 0.0499(6) -0.1361(7) 0.0699 1.0000 Uiso
H331 0.0839(6) 0.2068(5) -0.0627(5) 0.0491 1.0000 Uiso
C101 0.2575(9) 0.904(1) 0.311(1) 0.0937 1.0000 Uani
Cl101 0.1347(2) 0.8363(2) 0.2833(2) 0.0635 1.0000 Uani
Cl102 0.3959(2) 0.8557(2) 0.2548(2) 0.0707 1.0000 Uani
H1011 0.2440(9) 0.979(1) 0.284(1) 0.0500 1.0000 Uiso
H1012 0.2616(9) 0.896(1) 0.387(1) 0.0500 1.0000 Uiso

loop_
_atom_type_symbol
_atom_type_scat_dispersion_real
_atom_type_scat_dispersion_imag
_atom_type_scat_Cromer_Mann_a1
_atom_type_scat_Cromer_Mann_b1
_atom_type_scat_Cromer_Mann_a2
_atom_type_scat_Cromer_Mann_b2
_atom_type_scat_Cromer_Mann_a3
_atom_type_scat_Cromer_Mann_b3
_atom_type_scat_Cromer_Mann_a4
_atom_type_scat_Cromer_Mann_b4
_atom_type_scat_Cromer_Mann_c
_atom_type_scat_source
'C   ' 0.0020 0.0020 2.3100 20.8439 1.0200 10.2075 1.5886 0.5687 0.8650 51.6512 0.2156 International_Tables_Vol_IV_Table_2.2B
'H   ' 0.0000 0.0000 0.4930 10.5109 0.3229 26.1257 0.1402 3.1424 0.0408 57.7997 0.0030 International_Tables_Vol_IV_Table_2.2B
'Cl  ' 0.1320 0.1590 11.4604 0.0104 7.1964 1.1662 6.2556 18.5194 1.6455 47.7784 -9.5574 International_Tables_Vol_IV_Table_2.2B
'N   ' 0.0040 0.0030 12.2126 0.0057 3.1322 9.8933 2.0125 28.9975 1.1663 0.5826 -11.5290 International_Tables_Vol_IV_Table_2.2B
'Ti  ' 0.2480 0.4460 9.7595 7.8508 7.3558 0.5000 1.6991 35.6338 1.9021 116.1050 1.2807 International_Tables_Vol_IV_Table_2.2B

loop_
_exptl_crystal_face_index_h
_exptl_crystal_face_index_k
_exptl_crystal_face_index_l
_exptl_crystal_face_perp_dist
0.00 1.00 0.00 0.0810
0.00 -1.00 0.00 0.0810
1.00 0.00 0.00 0.1360
-1.00 0.00 0.00 0.1360
0.00 -1.00 -2.00 0.1130
0.00 1.00 2.00 0.1130

loop_
_geom_angle_atom_site_label_1
_geom_angle_atom_site_label_2
_geom_angle_atom_site_label_3
_geom_angle
_geom_angle_publ_flag
N1 Ti1 N2 98.3(2) yes
N1 Ti1 N3 169.1(2) yes
N2 Ti1 N3 70.8(2) yes
N1 Ti1 N4 97.0(2) yes
N2 Ti1 N4 164.6(2) yes
N3 Ti1 N4 93.8(2) yes
N1 Ti1 Cl1 100.7(1) yes
N2 Ti1 Cl1 88.2(1) yes
N3 Ti1 Cl1 80.5(1) yes
N4 Ti1 Cl1 88.3(1) yes
N1 Ti1 Cl2 100.4(1) yes
N2 Ti1 Cl2 88.4(1) yes
N3 Ti1 Cl2 78.7(1) yes
N4 Ti1 Cl2 89.4(1) yes
Cl1 Ti1 Cl2 158.94(6) yes
Ti1 N1 C1 179.0(4) yes
Ti1 N2 C13 120.6(4) yes
Ti1 N2 C17 120.4(3) yes
C13 N2 C17 118.9(5) yes
Ti1 N3 C14 116.7(4) yes
Ti1 N3 C23 122.9(3) yes
C14 N3 C23 120.3(5) yes
Ti1 N4 C29 118.6(4) yes
Ti1 N4 C33 125.6(4) yes
C29 N4 C33 115.7(6) yes
N1 C1 C2 120.6(5) yes
N1 C1 C6 119.9(5) yes
C2 C1 C6 119.4(5) yes
C1 C2 C3 119.1(5) yes
C1 C2 C7 121.2(5) yes
C3 C2 C7 119.7(5) yes
C2 C3 C4 121.0(5) yes
C3 C4 C5 120.1(5) yes
C4 C5 C6 120.1(5) yes
C1 C6 C5 119.9(5) yes
C1 C6 C10 119.8(5) yes
C5 C6 C10 120.2(5) yes
C2 C7 C8 111.9(5) yes
C2 C7 C9 111.8(5) yes
C8 C7 C9 109.6(6) yes
C6 C10 C11 113.7(6) yes
C6 C10 C12 111.6(5) yes
C11 C10 C12 110.1(6) yes
N2 C13 C14 114.9(5) yes
N2 C13 C15 125.9(5) yes
C14 C13 C15 119.2(5) yes
N3 C14 C13 116.2(5) yes
N3 C14 C16 125.0(5) yes
C13 C14 C16 118.8(5) yes
N2 C17 C18 119.5(5) yes
N2 C17 C22 119.4(6) yes
C18 C17 C22 121.0(6) yes
C17 C18 C19 119.3(6) yes
C18 C19 C20 120.1(7) yes
C19 C20 C21 119.8(7) yes
C20 C21 C22 120.9(7) yes
C17 C22 C21 118.8(6) yes
N3 C23 C24 120.2(5) yes
N3 C23 C28 119.2(5) yes
C24 C23 C28 120.2(6) yes
C23 C24 C25 119.3(6) yes
C24 C25 C26 121.3(6) yes
C25 C26 C27 119.1(7) yes
C26 C27 C28 120.9(6) yes
C23 C28 C27 119.1(6) yes
N4 C29 C30 122.8(6) yes
C29 C30 C31 120.2(7) yes
C30 C31 C32 118.1(8) yes
C31 C32 C33 118.0(7) yes
N4 C33 C32 125.1(6) yes
Cl101 C101 Cl102 114.0(6) yes

loop_
_geom_bond_atom_site_label_1
_geom_bond_atom_site_label_2
_geom_bond_distance
_geom_bond_publ_flag
Ti1 N1 1.729(4) yes
Ti1 N2 2.200(5) yes
Ti1 N3 2.317(4) yes
Ti1 N4 2.222(5) yes
Ti1 Cl1 2.399(2) yes
Ti1 Cl2 2.391(2) yes
N1 C1 1.385(7) yes
N2 C13 1.290(7) yes
N2 C17 1.457(8) yes
N3 C14 1.268(7) yes
N3 C23 1.434(8) yes
N4 C29 1.355(8) yes
N4 C33 1.341(8) yes
C1 C2 1.414(8) yes
C1 C6 1.419(8) yes
C2 C3 1.404(8) yes
C2 C7 1.504(8) yes
C3 C4 1.375(8) yes
C4 C5 1.412(8) yes
C5 C6 1.385(8) yes
C6 C10 1.512(8) yes
C7 C8 1.53(1) yes
C7 C9 1.52(1) yes
C10 C11 1.519(9) yes
C10 C12 1.52(1) yes
C13 C14 1.509(8) yes
C13 C15 1.487(8) yes
C14 C16 1.513(7) yes
C17 C18 1.374(8) yes
C17 C22 1.381(9) yes
C18 C19 1.38(1) yes
C19 C20 1.39(1) yes
C20 C21 1.36(1) yes
C21 C22 1.39(1) yes
C23 C24 1.391(8) yes
C23 C28 1.387(8) yes
C24 C25 1.38(1) yes
C25 C26 1.38(1) yes
C26 C27 1.38(1) yes
C27 C28 1.39(1) yes
C29 C30 1.37(1) yes
C30 C31 1.38(1) yes
C31 C32 1.39(1) yes
C32 C33 1.38(1) yes
C101 Cl101 1.74(1) yes
C101 Cl102 1.734(9) yes
